data_4314377
loop_
_publ_author_name
'Jane Kuzelka'
'Sumitra Mukhopadhyay'
'Bernhard Spingler'
'Stephen J. Lippard'

_publ_section_title
;
 Modeling Features of the Non-Heme Diiron Cores in O2-Activating Enzymes
 through the Synthesis, Characterization, and Oxidation of
 1,8-Naphthyridine-Based Complexes
;
_journal_name_full 'Inorganic Chemistry'
_journal_page_first 6447
_journal_page_last 6457
_journal_paper_doi 10.1021/ic0345976
_journal_volume 42
_journal_year 2003
_chemical_formula_sum 'C51 H42 Cl2 F6 Fe2 N8 O10 S2'
_chemical_formula_weight 1287.65
_chemical_name_systematic
;

   ?

;
_space_group_IT_number 56
_symmetry_cell_setting orthorhombic
_symmetry_space_group_name_Hall '-P 2ab 2ac'
_symmetry_space_group_name_H-M 'P c c n'
_atom_sites_solution_hydrogens geom
_atom_sites_solution_primary direct
_atom_sites_solution_secondary difmap
_audit_creation_method SHELXL-97
_cell_angle_alpha 90.00
_cell_angle_beta 90.00
_cell_angle_gamma 90.00
_cell_formula_units_Z 4
_cell_length_a 22.383(3)
_cell_length_b 13.4299(15)
_cell_length_c 18.332(2)
_cell_measurement_temperature 188(2)
_cell_volume 5510.6(11)
_computing_structure_refinement 'SHELXL-97 (Sheldrick, 1997)'
_computing_structure_solution 'SHELXS-97 (Sheldrick, 1990)'
_diffrn_ambient_temperature 188(2)
_diffrn_measured_fraction_theta_full 1.000
_diffrn_measured_fraction_theta_max 1.000
_diffrn_radiation_monochromator graphite
_diffrn_radiation_source 'fine-focus sealed tube'
_diffrn_radiation_type MoK\a
_diffrn_radiation_wavelength 0.71073
_diffrn_reflns_av_R_equivalents 0.0705
_diffrn_reflns_av_sigmaI/netI 0.0518
_diffrn_reflns_limit_h_max 26
_diffrn_reflns_limit_h_min -13
_diffrn_reflns_limit_k_max 15
_diffrn_reflns_limit_k_min -15
_diffrn_reflns_limit_l_max 21
_diffrn_reflns_limit_l_min -21
_diffrn_reflns_number 26661
_diffrn_reflns_theta_full 25.00
_diffrn_reflns_theta_max 25.00
_diffrn_reflns_theta_min 1.77
_exptl_absorpt_coefficient_mu 0.784
_exptl_absorpt_correction_T_max 1.000000
_exptl_absorpt_correction_T_min 0.902074
_exptl_absorpt_correction_type sadabs
_exptl_crystal_colour blue
_exptl_crystal_density_diffrn 1.552
_exptl_crystal_density_method 'not measured'
_exptl_crystal_description needle
_exptl_crystal_F_000 2624
_exptl_crystal_size_max 0.3
_exptl_crystal_size_mid 0.2
_exptl_crystal_size_min 0.2
_refine_diff_density_max 1.178
_refine_diff_density_min -0.587
_refine_diff_density_rms 0.081
_refine_ls_extinction_method none
_refine_ls_goodness_of_fit_ref 1.112
_refine_ls_hydrogen_treatment mixed
_refine_ls_matrix_type full
_refine_ls_number_parameters 368
_refine_ls_number_reflns 4848
_refine_ls_number_restraints 0
_refine_ls_restrained_S_all 1.112
_refine_ls_R_factor_all 0.0997
_refine_ls_R_factor_gt 0.0627
_refine_ls_shift/su_max 0.040
_refine_ls_shift/su_mean 0.002
_refine_ls_structure_factor_coef Fsqd
_refine_ls_weighting_details 'calc w=1/[\s^2^(Fo^2^)+(0.0773P)^2^+7.2559P] where P=(Fo^2^+2Fc^2^)/3'
_refine_ls_weighting_scheme calc
_refine_ls_wR_factor_gt 0.1488
_refine_ls_wR_factor_ref 0.1680
_reflns_number_gt 3320
_reflns_number_total 4848
_reflns_threshold_expression >2sigma(I)
_cod_data_source_file ic0345976si20030603_013738_1.cif
_cod_data_source_block 1
_cod_database_code 4314377

loop_
_symmetry_equiv_pos_as_xyz
'x, y, z'
'-x+1/2, -y+1/2, z'
'-x, y+1/2, -z+1/2'
'x+1/2, -y, -z+1/2'
'-x, -y, -z'
'x-1/2, y-1/2, -z'
'x, -y-1/2, z-1/2'
'-x-1/2, y, z-1/2'

loop_
_atom_site_label
_atom_site_type_symbol
_atom_site_fract_x
_atom_site_fract_y
_atom_site_fract_z
_atom_site_U_iso_or_equiv
_atom_site_adp_type
_atom_site_occupancy
_atom_site_symmetry_multiplicity
_atom_site_calc_flag
_atom_site_refinement_flags
_atom_site_disorder_assembly
_atom_site_disorder_group
Fe1 Fe 0.29740(3) 0.86691(5) 0.19701(3) 0.0278(2) Uani 1 1 d . . .
O1 O 0.21894(14) 0.8892(3) 0.25643(18) 0.0376(8) Uani 1 1 d . . .
O2 O 0.33433(15) 0.7490(3) 0.24541(19) 0.0402(8) Uani 1 1 d . . .
O3 O 0.4272(2) 0.2861(3) 0.5543(3) 0.0869(16) Uani 1 1 d . . .
O4 O 0.3645(3) 0.1500(4) 0.5196(3) 0.0929(17) Uani 1 1 d . . .
O5 O 0.3580(2) 0.2080(4) 0.6412(3) 0.105(2) Uani 1 1 d . . .
N1 N 0.24299(17) 0.8344(3) 0.0910(2) 0.0299(9) Uani 1 1 d . . .
N2 N 0.28462(17) 1.0154(3) 0.1447(2) 0.0350(10) Uani 1 1 d . . .
N3 N 0.34056(18) 0.9749(3) 0.2713(2) 0.0356(10) Uani 1 1 d . . .
N4 N 0.36864(16) 0.8669(3) 0.1159(2) 0.0316(9) Uani 1 1 d . . .
C1 C 0.2309(2) 0.9180(4) 0.0556(3) 0.0348(11) Uani 1 1 d . . .
C2 C 0.2241(2) 0.9213(5) -0.0209(3) 0.0485(15) Uani 1 1 d . . .
H2A H 0.2117 0.9797 -0.0436 0.058 Uiso 1 1 calc R . .
C3 C 0.2642(2) 0.6600(5) -0.0608(3) 0.0516(15) Uani 1 1 d . . .
H3A H 0.2655 0.6572 -0.1114 0.062 Uiso 1 1 calc R . .
C4 C 0.2500 0.7500 -0.0250(4) 0.0427(18) Uani 1 2 d S . .
C5 C 0.2500 0.7500 0.0516(4) 0.0308(15) Uani 1 2 d S . .
C6 C 0.2288(2) 1.0101(4) 0.1016(3) 0.0442(13) Uani 1 1 d . . .
H6A H 0.2251 1.0685 0.0708 0.053 Uiso 1 1 calc R . .
H6B H 0.1945 1.0077 0.1340 0.053 Uiso 1 1 calc R . .
C7 C 0.2794(2) 1.0900(4) 0.2033(3) 0.0425(13) Uani 1 1 d . . .
H7A H 0.2403 1.0856 0.2258 0.051 Uiso 1 1 calc R . .
H7B H 0.2840 1.1564 0.1832 0.051 Uiso 1 1 calc R . .
C8 C 0.3267(2) 1.0711(4) 0.2589(3) 0.0402(13) Uani 1 1 d . . .
C9 C 0.3531(3) 1.1483(4) 0.2973(3) 0.0553(16) Uani 1 1 d . . .
H9A H 0.3447 1.2143 0.2859 0.066 Uiso 1 1 calc R . .
C10 C 0.3921(3) 1.1250(5) 0.3525(3) 0.0608(17) Uani 1 1 d . . .
H10A H 0.4091 1.1753 0.3805 0.073 Uiso 1 1 calc R . .
C11 C 0.4057(3) 1.0284(5) 0.3660(3) 0.0572(16) Uani 1 1 d . . .
H11A H 0.4320 1.0116 0.4033 0.069 Uiso 1 1 calc R . .
C12 C 0.3796(2) 0.9548(5) 0.3231(3) 0.0463(14) Uani 1 1 d . . .
H12A H 0.3902 0.8888 0.3313 0.056 Uiso 1 1 calc R . .
C13 C 0.3369(2) 1.0383(4) 0.0985(3) 0.0386(12) Uani 1 1 d . . .
H13A H 0.3631 1.0827 0.1253 0.046 Uiso 1 1 calc R . .
H13B H 0.3232 1.0738 0.0556 0.046 Uiso 1 1 calc R . .
C14 C 0.3724(2) 0.9494(4) 0.0743(3) 0.0356(12) Uani 1 1 d . . .
C15 C 0.4096(3) 0.9551(5) 0.0146(3) 0.0515(15) Uani 1 1 d . . .
H15A H 0.4105 1.0123 -0.0140 0.062 Uiso 1 1 calc R . .
C16 C 0.4455(3) 0.8748(5) -0.0023(3) 0.0641(18) Uani 1 1 d . . .
H16A H 0.4715 0.8775 -0.0418 0.077 Uiso 1 1 calc R . .
C17 C 0.4421(3) 0.7907(5) 0.0405(3) 0.0573(16) Uani 1 1 d . . .
H17A H 0.4661 0.7358 0.0304 0.069 Uiso 1 1 calc R . .
C18 C 0.4030(2) 0.7887(4) 0.0984(3) 0.0414(13) Uani 1 1 d . . .
H18A H 0.4003 0.7311 0.1264 0.050 Uiso 1 1 calc R . .
C19 C 0.3289(2) 0.6582(4) 0.2602(2) 0.0316(11) Uani 1 1 d . . .
C20 C 0.3843(2) 0.6029(4) 0.2827(2) 0.0336(12) Uani 1 1 d . . .
C21 C 0.3814(3) 0.5045(4) 0.3030(3) 0.0577(16) Uani 1 1 d . . .
H21A H 0.3445 0.4727 0.3042 0.069 Uiso 1 1 calc R . .
C22 C 0.4321(4) 0.4522(5) 0.3215(4) 0.079(2) Uani 1 1 d . . .
H22A H 0.4294 0.3859 0.3358 0.095 Uiso 1 1 calc R . .
C23 C 0.4869(3) 0.4990(6) 0.3188(4) 0.072(2) Uani 1 1 d . . .
H23A H 0.5214 0.4639 0.3305 0.086 Uiso 1 1 calc R . .
C24 C 0.4905(3) 0.5962(6) 0.2992(3) 0.0581(16) Uani 1 1 d . . .
H24A H 0.5275 0.6276 0.2977 0.070 Uiso 1 1 calc R . .
C25 C 0.4399(2) 0.6484(4) 0.2814(3) 0.0431(13) Uani 1 1 d . . .
H25A H 0.4429 0.7151 0.2684 0.052 Uiso 1 1 calc R . .
C26 C 0.4492(4) 0.1122(7) 0.6031(7) 0.109(3) Uani 1 1 d . . .
S1 S 0.39523(7) 0.20113(11) 0.57621(9) 0.0554(4) Uani 1 1 d . . .
F1 F 0.4833(3) 0.1464(5) 0.6549(5) 0.180(4) Uani 1 1 d . . .
F2 F 0.4830(2) 0.0919(4) 0.5387(3) 0.1183(18) Uani 1 1 d . . .
F3 F 0.4266(2) 0.0269(3) 0.6249(3) 0.1128(18) Uani 1 1 d . . .
C1S C 0.2500 0.2500 0.4543(5) 0.069(3) Uani 1 2 d S . .
Cl1 Cl 0.28391(8) 0.34321(11) 0.40155(9) 0.0607(4) Uani 1 1 d . . .

loop_
_atom_site_aniso_label
_atom_site_aniso_U_11
_atom_site_aniso_U_22
_atom_site_aniso_U_33
_atom_site_aniso_U_23
_atom_site_aniso_U_13
_atom_site_aniso_U_12
Fe1 0.0244(3) 0.0287(4) 0.0303(4) 0.0013(3) 0.0016(3) 0.0024(3)
O1 0.0271(19) 0.048(2) 0.0372(19) -0.0098(16) 0.0063(14) -0.0027(16)
O2 0.038(2) 0.034(2) 0.048(2) 0.0090(17) -0.0077(16) 0.0019(16)
O3 0.059(3) 0.052(3) 0.151(5) 0.019(3) 0.031(3) -0.004(2)
O4 0.102(4) 0.118(5) 0.058(3) -0.002(3) -0.010(3) -0.035(3)
O5 0.100(4) 0.085(4) 0.129(5) -0.040(3) 0.070(4) -0.010(3)
N1 0.026(2) 0.034(2) 0.029(2) 0.0053(18) -0.0002(17) -0.0011(17)
N2 0.032(2) 0.029(2) 0.044(2) 0.0001(18) 0.0031(19) 0.0014(17)
N3 0.028(2) 0.046(3) 0.033(2) -0.005(2) 0.0049(19) -0.0044(19)
N4 0.025(2) 0.036(2) 0.034(2) -0.0056(19) 0.0020(17) -0.0021(18)
C1 0.022(2) 0.042(3) 0.040(3) 0.010(2) -0.007(2) -0.001(2)
C2 0.043(3) 0.057(4) 0.045(3) 0.022(3) -0.014(3) -0.008(3)
C3 0.048(4) 0.075(4) 0.032(3) -0.013(3) 0.002(3) -0.004(3)
C4 0.032(4) 0.063(5) 0.033(4) 0.000 0.000 -0.008(4)
C5 0.017(3) 0.047(4) 0.028(3) 0.000 0.000 -0.002(3)
C6 0.037(3) 0.037(3) 0.059(4) 0.011(3) -0.007(3) 0.008(2)
C7 0.046(3) 0.029(3) 0.052(3) -0.004(2) 0.009(3) 0.007(2)
C8 0.040(3) 0.037(3) 0.044(3) -0.011(2) 0.014(2) -0.003(2)
C9 0.068(4) 0.047(3) 0.051(4) -0.015(3) 0.014(3) -0.007(3)
C10 0.071(4) 0.064(4) 0.047(4) -0.022(3) 0.008(3) -0.015(3)
C11 0.055(4) 0.076(5) 0.041(3) -0.013(3) -0.001(3) -0.008(3)
C12 0.042(3) 0.056(4) 0.041(3) -0.005(3) 0.007(3) -0.006(3)
C13 0.043(3) 0.036(3) 0.037(3) 0.006(2) 0.003(2) -0.005(2)
C14 0.034(3) 0.041(3) 0.032(3) -0.003(2) 0.000(2) -0.008(2)
C15 0.054(4) 0.058(4) 0.043(3) 0.008(3) 0.012(3) -0.004(3)
C16 0.059(4) 0.084(5) 0.049(4) -0.005(4) 0.026(3) 0.008(4)
C17 0.050(4) 0.063(4) 0.058(4) -0.013(3) 0.017(3) 0.012(3)
C18 0.037(3) 0.046(3) 0.041(3) -0.004(2) 0.002(2) 0.005(2)
C19 0.029(3) 0.041(3) 0.024(2) 0.000(2) -0.003(2) 0.003(2)
C20 0.032(3) 0.043(3) 0.025(2) 0.004(2) -0.004(2) 0.007(2)
C21 0.049(4) 0.051(4) 0.073(4) 0.021(3) -0.015(3) 0.006(3)
C22 0.089(6) 0.054(4) 0.095(6) 0.012(4) -0.037(5) 0.026(4)
C23 0.055(5) 0.095(6) 0.066(5) -0.013(4) -0.020(3) 0.035(4)
C24 0.031(3) 0.091(5) 0.052(4) 0.001(4) -0.007(3) 0.009(3)
C25 0.034(3) 0.058(4) 0.038(3) 0.004(3) -0.004(2) 0.001(2)
C26 0.076(6) 0.089(7) 0.163(10) 0.025(6) 0.033(7) -0.003(5)
S1 0.0536(9) 0.0442(8) 0.0684(11) 0.0010(8) 0.0010(8) -0.0047(7)
F1 0.132(5) 0.141(5) 0.265(9) 0.051(5) -0.137(6) -0.044(4)
F2 0.097(4) 0.115(4) 0.143(5) 0.016(3) 0.061(4) 0.023(3)
F3 0.097(3) 0.073(3) 0.169(5) 0.063(3) 0.014(3) 0.003(3)
C1S 0.089(7) 0.067(6) 0.050(5) 0.000 0.000 -0.018(5)
Cl1 0.0734(11) 0.0439(8) 0.0648(10) -0.0020(7) 0.0030(8) -0.0008(7)

loop_
_atom_type_symbol
_atom_type_description
_atom_type_scat_dispersion_real
_atom_type_scat_dispersion_imag
_atom_type_scat_source
C C 0.0033 0.0016 'International Tables Vol C Tables 4.2.6.8 and 6.1.1.4'
H H 0.0000 0.0000 'International Tables Vol C Tables 4.2.6.8 and 6.1.1.4'
N N 0.0061 0.0033 'International Tables Vol C Tables 4.2.6.8 and 6.1.1.4'
O O 0.0106 0.0060 'International Tables Vol C Tables 4.2.6.8 and 6.1.1.4'
F F 0.0171 0.0103 'International Tables Vol C Tables 4.2.6.8 and 6.1.1.4'
S S 0.1246 0.1234 'International Tables Vol C Tables 4.2.6.8 and 6.1.1.4'
Fe Fe 0.3463 0.8444 'International Tables Vol C Tables 4.2.6.8 and 6.1.1.4'
Cl Cl 0.1484 0.1585 'International Tables Vol C Tables 4.2.6.8 and 6.1.1.4'

loop_
_geom_angle_atom_site_label_1
_geom_angle_atom_site_label_2
_geom_angle_atom_site_label_3
_geom_angle
_geom_angle_site_symmetry_1
_geom_angle_site_symmetry_3
_geom_angle_publ_flag
O2 Fe1 O1 103.31(14) . . ?
O2 Fe1 N4 90.02(15) . . ?
O1 Fe1 N4 166.14(15) . . ?
O2 Fe1 N3 93.76(15) . . ?
O1 Fe1 N3 87.26(14) . . ?
N4 Fe1 N3 95.75(14) . . ?
O2 Fe1 N2 162.54(14) . . ?
O1 Fe1 N2 89.33(14) . . ?
N4 Fe1 N2 78.50(15) . . ?
N3 Fe1 N2 74.60(15) . . ?
O2 Fe1 N1 115.98(14) . . ?
O1 Fe1 N1 91.27(13) . . ?
N4 Fe1 N1 79.29(14) . . ?
N3 Fe1 N1 149.66(15) . . ?
N2 Fe1 N1 75.08(14) . . ?
O2 Fe1 Fe1 64.80(10) . 2_565 ?
O1 Fe1 Fe1 69.38(9) . 2_565 ?
N4 Fe1 Fe1 114.19(10) . 2_565 ?
N3 Fe1 Fe1 141.99(11) . 2_565 ?
N2 Fe1 Fe1 131.97(11) . 2_565 ?
N1 Fe1 Fe1 63.44(9) . 2_565 ?
C19 O1 Fe1 132.6(3) 2_565 . ?
C19 O2 Fe1 145.8(3) . . ?
C1 N1 C5 118.1(4) . . ?
C1 N1 Fe1 110.9(3) . . ?
C5 N1 Fe1 122.7(3) . . ?
C7 N2 C13 109.8(4) . . ?
C7 N2 C6 110.8(4) . . ?
C13 N2 C6 111.9(4) . . ?
C7 N2 Fe1 107.7(3) . . ?
C13 N2 Fe1 109.3(3) . . ?
C6 N2 Fe1 107.1(3) . . ?
C12 N3 C8 118.0(5) . . ?
C12 N3 Fe1 126.8(4) . . ?
C8 N3 Fe1 115.1(3) . . ?
C18 N4 C14 118.2(4) . . ?
C18 N4 Fe1 125.6(3) . . ?
C14 N4 Fe1 115.6(3) . . ?
N1 C1 C2 122.4(5) . . ?
N1 C1 C6 115.4(4) . . ?
C2 C1 C6 122.1(5) . . ?
C3 C2 C1 119.7(5) 2_565 . ?
C2 C3 C4 119.3(5) 2_565 . ?
C5 C4 C3 117.7(4) . 2_565 ?
C5 C4 C3 117.7(4) . . ?
C3 C4 C3 124.7(7) 2_565 . ?
N1 C5 N1 115.5(5) . 2_565 ?
N1 C5 C4 122.2(3) . . ?
N1 C5 C4 122.2(3) 2_565 . ?
N2 C6 C1 108.3(4) . . ?
N2 C7 C8 109.0(4) . . ?
N3 C8 C9 122.3(5) . . ?
N3 C8 C7 116.2(4) . . ?
C9 C8 C7 121.5(5) . . ?
C10 C9 C8 118.4(6) . . ?
C11 C10 C9 119.7(6) . . ?
C10 C11 C12 118.9(6) . . ?
N3 C12 C11 122.6(6) . . ?
N2 C13 C14 115.0(4) . . ?
N4 C14 C15 122.2(5) . . ?
N4 C14 C13 116.9(4) . . ?
C15 C14 C13 120.8(5) . . ?
C14 C15 C16 119.2(5) . . ?
C17 C16 C15 118.8(5) . . ?
C16 C17 C18 119.3(5) . . ?
N4 C18 C17 122.3(5) . . ?
O1 C19 O2 124.6(4) 2_565 . ?
O1 C19 C20 118.1(4) 2_565 . ?
O2 C19 C20 117.3(4) . . ?
C21 C20 C25 118.2(5) . . ?
C21 C20 C19 120.6(5) . . ?
C25 C20 C19 121.2(5) . . ?
C20 C21 C22 121.2(6) . . ?
C23 C22 C21 119.4(7) . . ?
C24 C23 C22 120.1(6) . . ?
C23 C24 C25 120.4(6) . . ?
C24 C25 C20 120.7(6) . . ?
F1 C26 F3 108.1(9) . . ?
F1 C26 F2 111.1(8) . . ?
F3 C26 F2 106.8(8) . . ?
F1 C26 S1 111.5(7) . . ?
F3 C26 S1 114.2(7) . . ?
F2 C26 S1 105.1(7) . . ?
O3 S1 O4 115.4(4) . . ?
O3 S1 O5 118.3(3) . . ?
O4 S1 O5 110.6(3) . . ?
O3 S1 C26 106.2(4) . . ?
O4 S1 C26 102.0(5) . . ?
O5 S1 C26 101.9(4) . . ?
Cl1 C1S Cl1 113.1(5) 2 . ?

loop_
_geom_bond_atom_site_label_1
_geom_bond_atom_site_label_2
_geom_bond_distance
_geom_bond_site_symmetry_2
_geom_bond_publ_flag
Fe1 O2 1.994(3) . ?
Fe1 O1 2.088(3) . ?
Fe1 N4 2.180(4) . ?
Fe1 N3 2.212(4) . ?
Fe1 N2 2.231(4) . ?
Fe1 N1 2.334(4) . ?
Fe1 Fe1 3.7900(13) 2_565 ?
O1 C19 1.247(6) 2_565 ?
O2 C19 1.255(6) . ?
O3 S1 1.406(4) . ?
O4 S1 1.421(5) . ?
O5 S1 1.456(5) . ?
N1 C1 1.326(6) . ?
N1 C5 1.353(5) . ?
N2 C7 1.474(6) . ?
N2 C13 1.476(6) . ?
N2 C6 1.480(6) . ?
N3 C12 1.319(7) . ?
N3 C8 1.347(6) . ?
N4 C18 1.341(6) . ?
N4 C14 1.348(6) . ?
C1 C2 1.411(7) . ?
C1 C6 1.497(7) . ?
C2 C3 1.340(8) 2_565 ?
C3 C2 1.340(8) 2_565 ?
C3 C4 1.411(6) . ?
C4 C5 1.406(9) . ?
C4 C3 1.411(6) 2_565 ?
C5 N1 1.353(5) 2_565 ?
C7 C8 1.492(8) . ?
C8 C9 1.386(7) . ?
C9 C10 1.371(9) . ?
C10 C11 1.356(9) . ?
C11 C12 1.390(8) . ?
C13 C14 1.501(7) . ?
C14 C15 1.377(7) . ?
C15 C16 1.380(8) . ?
C16 C17 1.378(9) . ?
C17 C18 1.377(7) . ?
C19 O1 1.247(6) 2_565 ?
C19 C20 1.505(6) . ?
C20 C21 1.374(7) . ?
C20 C25 1.385(7) . ?
C21 C22 1.378(9) . ?
C22 C23 1.378(10) . ?
C23 C24 1.356(10) . ?
C24 C25 1.372(8) . ?
C26 F1 1.302(12) . ?
C26 F3 1.316(9) . ?
C26 F2 1.428(11) . ?
C26 S1 1.769(10) . ?
C1S Cl1 1.754(5) 2 ?
C1S Cl1 1.754(5) . ?
